data_4127113
loop_
_publ_author_name
'Galley, Shane S.'
'Arico, Alexandra A.'
'Lee, Tsung-Han'
'Deng, Xiaoyu'
'Yao, Yong-Xin'
'Sperling, Joseph M.'
'Proust, Vanessa'
'Storbeck, Julia S.'
'Dobrosavljevic, Vladimir'
'Neu, Jennifer N.'
'Siegrist, Theo'
'Baumbach, Ryan E.'
'Albrecht-Schmitt, Thomas E'
'Kaltsoyannis, Nikolas'
'Lanat\`a, Nicola'

_publ_section_title
;
 Uncovering the Origin of Divergence in the CsM(CrO4)2 (M = La, Pr, Nd,
 Sm, Eu; Am) Family through Examination of the Chemical Bonding in a
 Molecular Cluster and by Band Structure Analysis.
;
_journal_name_full 'Journal of the American Chemical Society'
_journal_paper_doi 10.1021/jacs.7b09474
_journal_year 2018
_chemical_formula_moiety 'Cr4 O16 Pr2, 2(Cs)'
_chemical_formula_sum 'Cr4 Cs2 O16 Pr2'
_chemical_formula_weight 1011.64
_space_group_crystal_system monoclinic
_space_group_IT_number 14
_space_group_name_Hall '-P 2ybc'
_space_group_name_H-M_alt 'P 1 21/c 1'
_symmetry_space_group_name_Hall '-P 2ybc'
_symmetry_space_group_name_H-M 'P 1 21/c 1'
_audit_creation_method SHELXL-2017/1
_cell_angle_alpha 90
_cell_angle_beta 91.235(9)
_cell_angle_gamma 90
_cell_formula_units_Z 2
_cell_length_a 9.324(4)
_cell_length_b 7.500(3)
_cell_length_c 11.134(5)
_cell_measurement_reflns_used 1792
_cell_measurement_temperature 298(2)
_cell_measurement_theta_max 27.579
_cell_measurement_theta_min 3.275
_cell_volume 778.4(6)
_computing_cell_refinement 'SAINT V8.37A (Bruker, 2016)'
_computing_data_collection 'Apex2 (Bruker, 2016)'
_computing_data_reduction 'SAINT V8.37A (Bruker, 2016)'
_computing_structure_refinement
;  
SHELXL-2016/6 (Sheldrick, 2015, 2016), 
SHELXLE Rev714 (H\"ubschle et al., 2011)
;
_computing_structure_solution 'SHELXS-97 (Sheldrick, 2008)'
_diffrn_ambient_temperature 298(2)
_diffrn_measured_fraction_theta_full 0.999
_diffrn_measured_fraction_theta_max 0.992
_diffrn_measurement_device_type 'Bruker ApexII CCD diffractometer'
_diffrn_measurement_method '0.5 wide w/ exposures'
_diffrn_radiation_type MoK\a
_diffrn_radiation_wavelength 0.71073
_diffrn_reflns_av_R_equivalents 0.0555
_diffrn_reflns_av_unetI/netI 0.0290
_diffrn_reflns_Laue_measured_fraction_full 0.999
_diffrn_reflns_Laue_measured_fraction_max 0.992
_diffrn_reflns_limit_h_max 12
_diffrn_reflns_limit_h_min -12
_diffrn_reflns_limit_k_max 9
_diffrn_reflns_limit_k_min -9
_diffrn_reflns_limit_l_max 14
_diffrn_reflns_limit_l_min -14
_diffrn_reflns_number 11431
_diffrn_reflns_point_group_measured_fraction_full 0.999
_diffrn_reflns_point_group_measured_fraction_max 0.992
_diffrn_reflns_theta_full 25.242
_diffrn_reflns_theta_max 27.579
_diffrn_reflns_theta_min 3.275
_diffrn_source 'I-mu-S microsource X-ray tube'
_exptl_absorpt_coefficient_mu 13.514
_exptl_absorpt_correction_T_max 0.7456
_exptl_absorpt_correction_T_min 0.3650
_exptl_absorpt_correction_type multi-scan
_exptl_absorpt_process_details
;
 SADABS 2016/2: Krause, L., Herbst-Irmer, R., Sheldrick G.M. & Stalke D.,
 J. Appl. Cryst. 48 (2015) 3-10
;
_exptl_crystal_colour orange
_exptl_crystal_density_diffrn 4.316
_exptl_crystal_description prism
_exptl_crystal_F_000 904
_exptl_crystal_size_max 0.08
_exptl_crystal_size_mid 0.06
_exptl_crystal_size_min 0.04
_refine_diff_density_max 1.753
_refine_diff_density_min -1.717
_refine_diff_density_rms 0.335
_refine_ls_extinction_coef 0.0069(3)
_refine_ls_extinction_expression Fc^*^=kFc[1+0.001xFc^2^\l^3^/sin(2\q)]^-1/4^
_refine_ls_extinction_method 'SHELXL-2017/1 (Sheldrick 2017)'
_refine_ls_goodness_of_fit_ref 1.054
_refine_ls_hydrogen_treatment undef
_refine_ls_matrix_type full
_refine_ls_number_parameters 110
_refine_ls_number_reflns 1792
_refine_ls_number_restraints 0
_refine_ls_restrained_S_all 1.054
_refine_ls_R_factor_all 0.0284
_refine_ls_R_factor_gt 0.0261
_refine_ls_shift/su_max 0.001
_refine_ls_shift/su_mean 0.000
_refine_ls_structure_factor_coef Fsqd
_refine_ls_weighting_details 'w=1/[\s^2^(Fo^2^)+(0.0431P)^2^+1.4907P] where P=(Fo^2^+2Fc^2^)/3'
_refine_ls_weighting_scheme calc
_refine_ls_wR_factor_gt 0.0682
_refine_ls_wR_factor_ref 0.0708
_reflns_Friedel_coverage 0.000
_reflns_number_gt 1666
_reflns_number_total 1792
_reflns_threshold_expression 'I > 2\s(I)'
_cod_data_source_file ja7b09474_si_001.cif
_cod_data_source_block b_a
_cod_original_cell_volume 778.5(6)
_cod_database_code 4127113
_shelx_shelxl_version_number 2017/1
_shelx_space_group_comment
;
The symmetry employed for this shelxl refinement is uniquely defined
by the following loop, which should always be used as a source of
symmetry information in preference to the above space-group names.
They are only intended as comments.
;

loop_
_space_group_symop_operation_xyz
'x, y, z'
'-x, y+1/2, -z+1/2'
'-x, -y, -z'
'x, -y-1/2, z-1/2'

loop_
_atom_site_label
_atom_site_type_symbol
_atom_site_fract_x
_atom_site_fract_y
_atom_site_fract_z
_atom_site_U_iso_or_equiv
_atom_site_adp_type
_atom_site_occupancy
_atom_site_site_symmetry_order
_atom_site_calc_flag
Pr1 Pr 0.44878(2) 0.16415(3) 0.65472(2) 0.00986(12) Uani 1 1 d
Cs1 Cs -0.06971(3) 0.34570(4) 0.65748(2) 0.01961(12) Uani 1 1 d
Cr1 Cr 0.23841(8) 0.32954(8) 0.91712(6) 0.01084(17) Uani 1 1 d
O1 O 0.0984(4) 0.4449(4) 0.8857(3) 0.0283(7) Uani 1 1 d
Cr2 Cr 0.67268(7) 0.33849(7) 0.38889(6) 0.00912(17) Uani 1 1 d
O2 O 0.2235(3) 0.2273(4) 1.0473(3) 0.0201(6) Uani 1 1 d
O3 O 0.3840(3) 0.4556(4) 0.9454(3) 0.0210(7) Uani 1 1 d
O4 O 0.2683(4) 0.1851(4) 0.8073(3) 0.0203(7) Uani 1 1 d
O6 O 0.8438(3) 0.3607(4) 0.3875(3) 0.0174(6) Uani 1 1 d
O5 O 0.6187(4) 0.3244(4) 0.5272(3) 0.0182(7) Uani 1 1 d
O7 O 0.5876(3) 0.5036(4) 0.3141(3) 0.0148(6) Uani 1 1 d
O8 O 0.6266(4) 0.1582(3) 0.3089(3) 0.0166(6) Uani 1 1 d

loop_
_atom_site_aniso_label
_atom_site_aniso_U_11
_atom_site_aniso_U_22
_atom_site_aniso_U_33
_atom_site_aniso_U_23
_atom_site_aniso_U_13
_atom_site_aniso_U_12
Pr1 0.00996(16) 0.00979(16) 0.00980(16) 0.00070(7) -0.00030(10) 0.00086(7)
Cs1 0.01714(18) 0.02263(19) 0.01900(19) 0.00255(9) -0.00062(12) -0.00319(10)
Cr1 0.0110(4) 0.0118(3) 0.0097(3) -0.0002(2) -0.0004(2) -0.0010(2)
O1 0.0257(18) 0.0311(18) 0.0277(17) -0.0016(14) -0.0089(14) 0.0113(15)
Cr2 0.0096(3) 0.0092(3) 0.0086(3) -0.0003(2) -0.0007(2) -0.0010(2)
O2 0.0208(15) 0.0257(16) 0.0138(14) 0.0063(12) -0.0004(12) -0.0030(13)
O3 0.0222(15) 0.0223(15) 0.0187(15) -0.0029(12) 0.0018(12) -0.0108(13)
O4 0.0244(17) 0.0183(15) 0.0184(15) -0.0056(11) 0.0060(13) -0.0047(12)
O6 0.0120(14) 0.0209(14) 0.0192(15) -0.0028(12) -0.0012(12) 0.0003(11)
O5 0.0221(17) 0.0198(15) 0.0128(15) -0.0013(11) 0.0044(12) -0.0058(12)
O7 0.0179(14) 0.0107(13) 0.0156(14) 0.0002(11) -0.0053(12) 0.0015(11)
O8 0.0222(16) 0.0123(14) 0.0154(15) -0.0029(10) 0.0003(12) -0.0035(11)

loop_
_atom_type_symbol
_atom_type_description
_atom_type_scat_dispersion_real
_atom_type_scat_dispersion_imag
_atom_type_scat_source
Cr Cr 0.3209 0.6236 'International Tables Vol C Tables 4.2.6.8 and 6.1.1.4'
Cs Cs -0.3680 2.1192 'International Tables Vol C Tables 4.2.6.8 and 6.1.1.4'
O O 0.0106 0.0060 'International Tables Vol C Tables 4.2.6.8 and 6.1.1.4'
Pr Pr -0.2180 2.8214 'International Tables Vol C Tables 4.2.6.8 and 6.1.1.4'

loop_
_geom_angle_atom_site_label_1
_geom_angle_atom_site_label_2
_geom_angle_atom_site_label_3
_geom_angle
_geom_angle_site_symmetry_1
_geom_angle_site_symmetry_3
O4 Pr1 O5 146.92(9) . .
O4 Pr1 O3 143.73(10) . 2_646
O5 Pr1 O3 68.39(10) . 2_646
O4 Pr1 O7 83.81(11) . 4_566
O5 Pr1 O7 108.88(10) . 4_566
O3 Pr1 O7 71.53(10) 2_646 4_566
O4 Pr1 O2 74.25(11) . 4_565
O5 Pr1 O2 96.21(11) . 4_565
O3 Pr1 O2 120.83(10) 2_646 4_565
O7 Pr1 O2 154.89(10) 4_566 4_565
O4 Pr1 O7 75.14(10) . 3_666
O5 Pr1 O7 71.92(10) . 3_666
O3 Pr1 O7 139.88(10) 2_646 3_666
O7 Pr1 O7 117.60(6) 4_566 3_666
O2 Pr1 O7 68.71(9) 4_565 3_666
O4 Pr1 O8 75.65(10) . 3_656
O5 Pr1 O8 137.43(10) . 3_656
O3 Pr1 O8 69.71(11) 2_646 3_656
O7 Pr1 O8 63.45(10) 4_566 3_656
O2 Pr1 O8 98.69(10) 4_565 3_656
O7 Pr1 O8 150.40(10) 3_666 3_656
O4 Pr1 O3 120.53(11) . 4_565
O5 Pr1 O3 77.78(10) . 4_565
O3 Pr1 O3 60.61(12) 2_646 4_565
O7 Pr1 O3 125.15(9) 4_566 4_565
O2 Pr1 O3 60.31(9) 4_565 4_565
O7 Pr1 O3 116.08(9) 3_666 4_565
O8 Pr1 O3 75.61(9) 3_656 4_565
O4 Pr1 O8 87.05(11) . 4_566
O5 Pr1 O8 74.52(10) . 4_566
O3 Pr1 O8 102.23(10) 2_646 4_566
O7 Pr1 O8 60.00(9) 4_566 4_566
O2 Pr1 O8 129.17(9) 4_565 4_566
O7 Pr1 O8 60.85(9) 3_666 4_566
O8 Pr1 O8 122.13(6) 3_656 4_566
O3 Pr1 O8 151.50(10) 4_565 4_566
O4 Pr1 Cr1 98.83(9) . 4_565
O5 Pr1 Cr1 84.74(8) . 4_565
O3 Pr1 Cr1 91.01(7) 2_646 4_565
O7 Pr1 Cr1 150.76(6) 4_566 4_565
O2 Pr1 Cr1 29.82(7) 4_565 4_565
O7 Pr1 Cr1 90.97(6) 3_666 4_565
O8 Pr1 Cr1 88.82(7) 3_656 4_565
O3 Pr1 Cr1 30.62(7) 4_565 4_565
O8 Pr1 Cr1 148.87(6) 4_566 4_565
O4 Pr1 Cr2 83.31(9) . 4_566
O5 Pr1 Cr2 93.13(8) . 4_566
O3 Pr1 Cr2 87.61(7) 2_646 4_566
O7 Pr1 Cr2 29.82(6) 4_566 4_566
O2 Pr1 Cr2 151.53(7) 4_565 4_566
O7 Pr1 Cr2 88.97(6) 3_666 4_566
O8 Pr1 Cr2 92.33(7) 3_656 4_566
O3 Pr1 Cr2 148.16(7) 4_565 4_566
O8 Pr1 Cr2 30.23(6) 4_566 4_566
Cr1 Pr1 Cr2 177.773(17) 4_565 4_566
O4 Pr1 Cs1 130.98(8) . 1_655
O5 Pr1 Cs1 40.08(8) . 1_655
O3 Pr1 Cs1 64.95(8) 2_646 1_655
O7 Pr1 Cs1 70.25(7) 4_566 1_655
O2 Pr1 Cs1 134.00(8) 4_565 1_655
O7 Pr1 Cs1 81.09(7) 3_666 1_655
O8 Pr1 Cs1 122.73(7) 3_656 1_655
O3 Pr1 Cs1 108.37(7) 4_565 1_655
O8 Pr1 Cs1 44.03(7) 4_566 1_655
Cr1 Pr1 Cs1 124.07(2) 4_565 1_655
Cr2 Pr1 Cs1 53.73(2) 4_566 1_655
O1 Cs1 O1 114.39(9) . 2_546
O1 Cs1 O2 86.02(9) . 4_565
O1 Cs1 O2 80.63(9) 2_546 4_565
O1 Cs1 O6 67.79(9) . 3_666
O1 Cs1 O6 137.06(9) 2_546 3_666
O2 Cs1 O6 56.46(8) 4_565 3_666
O1 Cs1 O6 156.70(9) . 1_455
O1 Cs1 O6 82.11(8) 2_546 1_455
O2 Cs1 O6 80.43(8) 4_565 1_455
O6 Cs1 O6 88.92(8) 3_666 1_455
O1 Cs1 O6 64.73(9) . 4_466
O1 Cs1 O6 67.48(8) 2_546 4_466
O2 Cs1 O6 119.26(8) 4_565 4_466
O6 Cs1 O6 132.52(4) 3_666 4_466
O6 Cs1 O6 138.57(8) 1_455 4_466
O1 Cs1 O4 89.56(9) . 2_556
O1 Cs1 O4 139.34(9) 2_546 2_556
O2 Cs1 O4 135.94(8) 4_565 2_556
O6 Cs1 O4 81.39(9) 3_666 2_556
O6 Cs1 O4 87.16(8) 1_455 2_556
O6 Cs1 O4 97.76(8) 4_466 2_556
O1 Cs1 O5 146.03(8) . 1_455
O1 Cs1 O5 78.79(8) 2_546 1_455
O2 Cs1 O5 127.81(8) 4_565 1_455
O6 Cs1 O5 124.91(8) 3_666 1_455
O6 Cs1 O5 49.60(8) 1_455 1_455
O6 Cs1 O5 95.67(8) 4_466 1_455
O4 Cs1 O5 64.73(8) 2_556 1_455
O1 Cs1 O8 90.42(9) . 4_466
O1 Cs1 O8 89.93(8) 2_546 4_466
O2 Cs1 O8 167.44(7) 4_565 4_466
O6 Cs1 O8 132.66(7) 3_666 4_466
O6 Cs1 O8 106.61(8) 1_455 4_466
O6 Cs1 O8 48.73(7) 4_466 4_466
O4 Cs1 O8 55.93(7) 2_556 4_466
O5 Cs1 O8 57.25(8) 1_455 4_466
O1 Cs1 O4 44.96(8) . .
O1 Cs1 O4 79.80(8) 2_546 .
O2 Cs1 O4 51.01(8) 4_565 .
O6 Cs1 O4 74.40(8) 3_666 .
O6 Cs1 O4 130.15(7) 1_455 .
O6 Cs1 O4 72.72(8) 4_466 .
O4 Cs1 O4 133.79(7) 2_556 .
O5 Cs1 O4 158.30(7) 1_455 .
O8 Cs1 O4 119.34(8) 4_466 .
O1 Cs1 Cr2 164.89(6) . 1_455
O1 Cs1 Cr2 79.06(6) 2_546 1_455
O2 Cs1 Cr2 103.67(6) 4_565 1_455
O6 Cs1 Cr2 107.70(6) 3_666 1_455
O6 Cs1 Cr2 24.33(6) 1_455 1_455
O6 Cs1 Cr2 118.06(6) 4_466 1_455
O4 Cs1 Cr2 75.40(6) 2_556 1_455
O5 Cs1 Cr2 25.27(5) 1_455 1_455
O8 Cs1 Cr2 82.43(6) 4_466 1_455
O4 Cs1 Cr2 149.46(5) . 1_455
O1 Cs1 Cr2 81.10(7) . 4_466
O1 Cs1 Cr2 72.31(7) 2_546 4_466
O2 Cs1 Cr2 141.60(6) 4_565 4_466
O6 Cs1 Cr2 143.75(6) 3_666 4_466
O6 Cs1 Cr2 120.91(6) 1_455 4_466
O6 Cs1 Cr2 24.13(6) 4_466 4_466
O4 Cs1 Cr2 80.21(6) 2_556 4_466
O5 Cs1 Cr2 73.25(6) 1_455 4_466
O8 Cs1 Cr2 25.88(5) 4_466 4_466
O4 Cs1 Cr2 96.82(6) . 4_466
Cr2 Cs1 Cr2 97.46(4) 1_455 4_466
O1 Cr1 O2 111.08(18) . .
O1 Cr1 O4 109.95(17) . .
O2 Cr1 O4 111.23(16) . .
O1 Cr1 O3 112.93(17) . .
O2 Cr1 O3 100.41(15) . .
O4 Cr1 O3 110.95(16) . .
O1 Cr1 Pr1 130.09(12) . 4_566
O2 Cr1 Pr1 49.75(11) . 4_566
O4 Cr1 Pr1 119.94(12) . 4_566
O3 Cr1 Pr1 50.93(10) . 4_566
O1 Cr1 Cs1 42.37(12) . .
O2 Cr1 Cs1 124.88(11) . .
O4 Cr1 Cs1 67.69(12) . .
O3 Cr1 Cs1 132.69(11) . .
Pr1 Cr1 Cs1 171.18(2) 4_566 .
O1 Cr1 Cs1 97.39(13) . 2_546
O2 Cr1 Cs1 73.89(11) . 2_546
O4 Cr1 Cs1 48.14(11) . 2_546
O3 Cr1 Cs1 148.81(11) . 2_546
Pr1 Cr1 Cs1 113.91(2) 4_566 2_546
Cs1 Cr1 Cs1 67.105(17) . 2_546
O1 Cr1 Cs1 74.97(13) . 4_566
O2 Cr1 Cs1 38.60(11) . 4_566
O4 Cr1 Cs1 113.23(11) . 4_566
O3 Cr1 Cs1 128.41(11) . 4_566
Pr1 Cr1 Cs1 83.96(3) 4_566 4_566
Cs1 Cr1 Cs1 88.83(4) . 4_566
Cs1 Cr1 Cs1 65.085(19) 2_546 4_566
O1 Cr1 Cs1 33.70(13) . 2_556
O2 Cr1 Cs1 123.86(12) . 2_556
O4 Cr1 Cs1 121.13(12) . 2_556
O3 Cr1 Cs1 79.51(11) . 2_556
Pr1 Cr1 Cs1 111.026(19) 4_566 2_556
Cs1 Cr1 Cs1 65.041(15) . 2_556
Cs1 Cr1 Cs1 129.61(3) 2_546 2_556
Cs1 Cr1 Cs1 98.91(2) 4_566 2_556
Cr1 O1 Cs1 116.93(16) . .
Cr1 O1 Cs1 129.42(17) . 2_556
Cs1 O1 Cs1 93.85(9) . 2_556
O6 Cr2 O5 110.04(17) . .
O6 Cr2 O8 108.84(16) . .
O5 Cr2 O8 111.68(15) . .
O6 Cr2 O7 112.16(15) . .
O5 Cr2 O7 111.28(15) . .
O8 Cr2 O7 102.65(15) . .
O6 Cr2 Pr1 127.17(12) . 4_565
O5 Cr2 Pr1 122.75(13) . 4_565
O8 Cr2 Pr1 54.81(10) . 4_565
O7 Cr2 Pr1 47.97(10) . 4_565
O6 Cr2 Cs1 52.69(11) . 1_655
O5 Cr2 Cs1 57.37(12) . 1_655
O8 Cr2 Cs1 125.64(11) . 1_655
O7 Cr2 Cs1 131.57(10) . 1_655
Pr1 Cr2 Cs1 179.519(18) 4_565 1_655
O6 Cr2 Cs1 52.47(11) . 4_665
O5 Cr2 Cs1 145.45(11) . 4_665
O8 Cr2 Cs1 60.37(11) . 4_665
O7 Cr2 Cs1 103.23(11) . 4_665
Pr1 Cr2 Cs1 82.03(3) 4_565 4_665
Cs1 Cr2 Cs1 98.06(4) 1_655 4_665
Cr1 O2 Pr1 100.43(14) . 4_566
Cr1 O2 Cs1 121.83(15) . 4_566
Pr1 O2 Cs1 127.30(11) 4_566 4_566
Cr1 O3 Pr1 141.45(16) . 2_656
Cr1 O3 Pr1 98.46(13) . 4_566
Pr1 O3 Pr1 119.39(12) 2_656 4_566
Cr1 O4 Pr1 133.51(16) . .
Cr1 O4 Cs1 108.93(14) . 2_546
Pr1 O4 Cs1 116.75(10) . 2_546
Cr1 O4 Cs1 88.00(13) . .
Pr1 O4 Cs1 107.45(11) . .
Cs1 O4 Cs1 79.93(8) 2_546 .
Cr2 O6 Cs1 139.06(15) . 3_666
Cr2 O6 Cs1 102.98(14) . 1_655
Cs1 O6 Cs1 91.09(8) 3_666 1_655
Cr2 O6 Cs1 103.40(13) . 4_665
Cs1 O6 Cs1 91.81(8) 3_666 4_665
Cs1 O6 Cs1 135.54(10) 1_655 4_665
Cr2 O5 Pr1 142.17(16) . .
Cr2 O5 Cs1 97.36(14) . 1_655
Pr1 O5 Cs1 110.45(11) . 1_655
Cr2 O7 Pr1 102.21(13) . 4_565
Cr2 O7 Pr1 135.87(15) . 3_666
Pr1 O7 Pr1 121.32(11) 4_565 3_666
Cr2 O8 Pr1 138.67(16) . 3_656
Cr2 O8 Pr1 94.95(12) . 4_565
Pr1 O8 Pr1 113.53(11) 3_656 4_565
Cr2 O8 Cs1 93.75(13) . 4_665
Pr1 O8 Cs1 108.21(9) 3_656 4_665
Pr1 O8 Cs1 101.47(9) 4_565 4_665

loop_
_geom_bond_atom_site_label_1
_geom_bond_atom_site_label_2
_geom_bond_distance
_geom_bond_site_symmetry_2
Pr1 O4 2.422(3) .
Pr1 O5 2.463(3) .
Pr1 O3 2.489(3) 2_646
Pr1 O7 2.512(3) 4_566
Pr1 O2 2.530(3) 4_565
Pr1 O7 2.540(3) 3_666
Pr1 O8 2.552(3) 3_656
Pr1 O3 2.558(3) 4_565
Pr1 O8 2.711(3) 4_566
Pr1 Cr1 3.2596(13) 4_565
Pr1 Cr2 3.3048(13) 4_566
Pr1 Cs1 4.6909(18) 1_655
Cs1 O1 3.049(3) .
Cs1 O1 3.056(4) 2_546
Cs1 O2 3.070(3) 4_565
Cs1 O6 3.095(3) 3_666
Cs1 O6 3.098(3) 1_455
Cs1 O6 3.113(3) 4_466
Cs1 O4 3.177(3) 2_556
Cs1 O5 3.223(3) 1_455
Cs1 O8 3.327(3) 4_466
Cs1 O4 3.734(4) .
Cs1 Cr2 3.7956(14) 1_455
Cs1 Cr2 3.8188(12) 4_466
Cr1 O1 1.599(3) .
Cr1 O2 1.648(3) .
Cr1 O4 1.661(3) .
Cr1 O3 1.678(3) .
Cr2 O6 1.605(3) .
Cr2 O5 1.634(3) .
Cr2 O8 1.670(3) .
Cr2 O7 1.682(3) .
